data_1520335
loop_
_publ_author_name
'Platt, Andrew'
'Horton, Peter N.'
'Hursthouse, Michael B.'

_publ_section_title
;
 C36H81CeN3O12P3
;
_journal_name_full 'Crystal Structure Report Archive'
_journal_page_first 1241
_journal_year 2009
_chemical_formula_sum 'C36 H81 Ce N3 O12 P3'
_chemical_formula_weight 981.07
_space_group_IT_number 19
_symmetry_cell_setting orthorhombic
_symmetry_space_group_name_Hall 'P 2ac 2ab'
_symmetry_space_group_name_H-M 'P 21 21 21'
_atom_sites_solution_hydrogens geom
_atom_sites_solution_primary direct
_atom_sites_solution_secondary difmap
_cell_angle_alpha 90.00
_cell_angle_beta 90.00
_cell_angle_gamma 90.00
_cell_formula_units_Z 4
_cell_length_a 14.3658(7)
_cell_length_b 14.5103(7)
_cell_length_c 23.9483(8)
_cell_measurement_reflns_used 6272
_cell_measurement_temperature 120(2)
_cell_measurement_theta_max 27.485
_cell_measurement_theta_min 2.910
_cell_volume 4992.1(4)
_computing_cell_refinement 'DENZO (Otwinowski & Minor, 1997) & COLLECT (Hooft, R.W.W., 1998)'
_computing_data_collection 'COLLECT (Hooft, R.W.W., 1998)'
_computing_data_reduction 'DENZO (Otwinowski & Minor, 1997) & COLLECT (Hooft, R.W.W., 1998)'
_computing_molecular_graphics 'ORTEP3 for Windows (Farrugia, 1997)'
_computing_publication_material 'WinGX (Farrugia, 1999)'
_computing_structure_refinement 'SHELXL-97 (Sheldrick, 2008)'
_computing_structure_solution 'SHELXS-97 (Sheldrick, 2008)'
_diffrn_ambient_temperature 120(2)
_diffrn_detector_area_resol_mean 9.091
_diffrn_measured_fraction_theta_full 0.997
_diffrn_measured_fraction_theta_max 0.997
_diffrn_measurement_device_type 'Bruker-Nonius Roper CCD camera on \k-goniostat'
_diffrn_measurement_method '\f & \w scans'
_diffrn_radiation_monochromator graphite
_diffrn_radiation_source 'Bruker-Nonius FR591 rotating anode'
_diffrn_radiation_type MoK\a
_diffrn_radiation_wavelength 0.71073
_diffrn_reflns_av_R_equivalents 0.0706
_diffrn_reflns_av_sigmaI/netI 0.1042
_diffrn_reflns_limit_h_max 18
_diffrn_reflns_limit_h_min -18
_diffrn_reflns_limit_k_max 18
_diffrn_reflns_limit_k_min -18
_diffrn_reflns_limit_l_max 31
_diffrn_reflns_limit_l_min -31
_diffrn_reflns_number 34717
_diffrn_reflns_theta_full 27.48
_diffrn_reflns_theta_max 27.48
_diffrn_reflns_theta_min 2.91
_exptl_absorpt_coefficient_mu 1.061
_exptl_absorpt_correction_T_max 0.9294
_exptl_absorpt_correction_T_min 0.8320
_exptl_absorpt_correction_type multi-scan
_exptl_absorpt_process_details 'SADABS 2007/2 (Sheldrick, G.M., 2007)'
_exptl_crystal_colour colourless
_exptl_crystal_density_diffrn 1.305
_exptl_crystal_density_method 'not measured'
_exptl_crystal_description 'Cut Block'
_exptl_crystal_F_000 2068
_exptl_crystal_size_max 0.18
_exptl_crystal_size_mid 0.16
_exptl_crystal_size_min 0.07
_refine_diff_density_max 1.563
_refine_diff_density_min -2.528
_refine_diff_density_rms 0.140
_refine_ls_abs_structure_details 'Flack H D (1983), Acta Cryst. A39, 876-881'
_refine_ls_abs_structure_Flack 0.04(2)
_refine_ls_extinction_method none
_refine_ls_goodness_of_fit_ref 1.197
_refine_ls_hydrogen_treatment constr
_refine_ls_matrix_type full
_refine_ls_number_parameters 641
_refine_ls_number_reflns 11396
_refine_ls_number_restraints 504
_refine_ls_restrained_S_all 1.198
_refine_ls_R_factor_all 0.1026
_refine_ls_R_factor_gt 0.0830
_refine_ls_shift/su_max 0.004
_refine_ls_shift/su_mean 0.000
_refine_ls_structure_factor_coef Fsqd
_refine_ls_weighting_details 'calc w=1/[\s^2^(Fo^2^)+(0.0056P)^2^+27.7051P] where P=(Fo^2^+2Fc^2^)/3'
_refine_ls_weighting_scheme calc
_refine_ls_wR_factor_gt 0.1465
_refine_ls_wR_factor_ref 0.1528
_reflns_number_gt 9563
_reflns_number_total 11396
_reflns_threshold_expression >2sigma(I)
_cod_data_source_file eCrystal-1241.cif
_cod_data_source_block 2009src1089
_cod_depositor_comments
;
Citation :
Platt, Andrew and Horton, Peter N. and Hursthouse, Michael B. (2009) 
University of Southampton, Crystal Structure Report Archive. 
(doi:10.5258/ecrystals/1241)

More at:
http://ecrystals.chem.soton.ac.uk/1241/
;
_cod_original_sg_symbol_H-M P2(1)2(1)2(1)
_cod_database_code 1520335

loop_
_symmetry_equiv_pos_as_xyz
'x, y, z'
'-x+1/2, -y, z+1/2'
'-x, y+1/2, -z+1/2'
'x+1/2, -y+1/2, -z'

loop_
_atom_site_label
_atom_site_type_symbol
_atom_site_fract_x
_atom_site_fract_y
_atom_site_fract_z
_atom_site_U_iso_or_equiv
_atom_site_adp_type
_atom_site_occupancy
_atom_site_symmetry_multiplicity
_atom_site_calc_flag
_atom_site_refinement_flags
_atom_site_disorder_assembly
_atom_site_disorder_group
Ce1 Ce 0.67999(3) 0.94180(3) 0.083984(19) 0.02284(11) Uani 1 1 d . . .
C1 C 0.3896(5) 1.1318(6) 0.0507(4) 0.033(2) Uani 1 1 d D A .
H1A H 0.3860 1.1314 0.0920 0.040 Uiso 1 1 calc R . .
H1B H 0.3649 1.1919 0.0380 0.040 Uiso 1 1 calc R . .
C2 C 0.3256(6) 1.0580(6) 0.0294(4) 0.0386(19) Uani 1 1 d D . .
H2 H 0.3285 1.0595 -0.0123 0.046 Uiso 1 1 calc R . .
C3 C 0.2236(6) 1.0808(8) 0.0467(5) 0.061(4) Uani 1 1 d D . .
H3A H 0.1813 1.0354 0.0303 0.092 Uiso 1 1 calc R . .
H3B H 0.2072 1.1425 0.0333 0.092 Uiso 1 1 calc R . .
H3C H 0.2183 1.0789 0.0875 0.092 Uiso 1 1 calc R . .
C4 C 0.3520(8) 0.9612(6) 0.0477(5) 0.055(3) Uani 1 1 d D . .
H4A H 0.4133 0.9453 0.0325 0.083 Uiso 1 1 calc R . .
H4B H 0.3056 0.9173 0.0340 0.083 Uiso 1 1 calc R . .
H4C H 0.3543 0.9586 0.0886 0.083 Uiso 1 1 calc R . .
C5 C 0.5172(6) 1.1119(6) -0.0430(3) 0.035(2) Uani 1 1 d D A .
H5A H 0.5833 1.1179 -0.0542 0.042 Uiso 1 1 calc R . .
H5B H 0.4983 1.0477 -0.0514 0.042 Uiso 1 1 calc R . .
C6 C 0.4603(6) 1.1752(6) -0.0811(4) 0.041(2) Uani 1 1 d D . .
H6 H 0.3964 1.1808 -0.0649 0.049 Uiso 1 1 calc R . .
C7 C 0.5003(8) 1.2717(6) -0.0866(5) 0.057(3) Uani 1 1 d D . .
H7A H 0.5094 1.2982 -0.0494 0.085 Uiso 1 1 calc R . .
H7B H 0.4570 1.3103 -0.1079 0.085 Uiso 1 1 calc R . .
H7C H 0.5601 1.2688 -0.1062 0.085 Uiso 1 1 calc R . .
C8 C 0.4511(10) 1.1351(8) -0.1390(4) 0.068(4) Uani 1 1 d D . .
H8A H 0.5131 1.1273 -0.1554 0.102 Uiso 1 1 calc R . .
H8B H 0.4143 1.1769 -0.1623 0.102 Uiso 1 1 calc R . .
H8C H 0.4199 1.0752 -0.1368 0.102 Uiso 1 1 calc R . .
C9 C 0.5695(7) 1.2344(6) 0.0492(4) 0.041(3) Uani 1 1 d D A .
H9A H 0.6253 1.2405 0.0252 0.049 Uiso 1 1 calc R . .
H9B H 0.5269 1.2856 0.0395 0.049 Uiso 1 1 calc R . .
C10 C 0.5993(7) 1.2464(8) 0.1087(4) 0.053(3) Uani 1 1 d D . .
H10 H 0.6214 1.1857 0.1233 0.064 Uiso 1 1 calc R . .
C11 C 0.6802(9) 1.3154(8) 0.1113(5) 0.074(4) Uani 1 1 d D . .
H11A H 0.7303 1.2948 0.0865 0.111 Uiso 1 1 calc R . .
H11B H 0.7036 1.3192 0.1496 0.111 Uiso 1 1 calc R . .
H11C H 0.6583 1.3763 0.0993 0.111 Uiso 1 1 calc R . .
C12 C 0.5205(8) 1.2807(8) 0.1457(5) 0.059(3) Uani 1 1 d D . .
H12A H 0.4948 1.3377 0.1301 0.088 Uiso 1 1 calc R . .
H12B H 0.5445 1.2928 0.1833 0.088 Uiso 1 1 calc R . .
H12C H 0.4716 1.2338 0.1476 0.088 Uiso 1 1 calc R . .
O1 O 0.5609(4) 1.0479(4) 0.0603(2) 0.0337(14) Uani 1 1 d D A .
P1 P 0.51175(16) 1.12645(16) 0.03132(10) 0.0275(5) Uani 1 1 d D . .
C13 C 1.0133(6) 0.8801(6) 0.1497(4) 0.032(2) Uani 1 1 d D A .
H13A H 0.9866 0.8507 0.1834 0.038 Uiso 1 1 calc R . .
H13B H 1.0714 0.8465 0.1406 0.038 Uiso 1 1 calc R . .
C14 C 1.0395(6) 0.9776(6) 0.1649(4) 0.034(2) Uani 1 1 d D . .
H14 H 1.0540 1.0109 0.1294 0.041 Uiso 1 1 calc R . .
C15 C 1.1290(8) 0.9779(9) 0.2011(5) 0.064(4) Uani 1 1 d D . .
H15A H 1.1137 0.9581 0.2391 0.095 Uiso 1 1 calc R . .
H15B H 1.1551 1.0403 0.2021 0.095 Uiso 1 1 calc R . .
H15C H 1.1748 0.9355 0.1849 0.095 Uiso 1 1 calc R . .
C16 C 0.9616(8) 1.0300(7) 0.1940(4) 0.049(3) Uani 1 1 d D . .
H16A H 0.9082 1.0354 0.1688 0.074 Uiso 1 1 calc R . .
H16B H 0.9836 1.0917 0.2042 0.074 Uiso 1 1 calc R . .
H16C H 0.9428 0.9967 0.2278 0.074 Uiso 1 1 calc R . .
C17 C 0.9178(5) 0.7415(5) 0.0796(3) 0.0249(17) Uani 1 1 d D A .
H17A H 0.8762 0.7341 0.0470 0.030 Uiso 1 1 calc R . .
H17B H 0.9791 0.7152 0.0694 0.030 Uiso 1 1 calc R . .
C18 C 0.8774(7) 0.6847(6) 0.1288(4) 0.040(2) Uani 1 1 d D . .
H18 H 0.8391 0.7267 0.1527 0.048 Uiso 1 1 calc R . .
C19 C 0.8146(8) 0.6100(6) 0.1057(5) 0.054(3) Uani 1 1 d D . .
H19A H 0.8502 0.5708 0.0801 0.080 Uiso 1 1 calc R . .
H19B H 0.7627 0.6384 0.0854 0.080 Uiso 1 1 calc R . .
H19C H 0.7903 0.5726 0.1365 0.080 Uiso 1 1 calc R . .
C20 C 0.9539(9) 0.6432(8) 0.1646(5) 0.065(4) Uani 1 1 d D . .
H20A H 0.9260 0.6079 0.1951 0.098 Uiso 1 1 calc R . .
H20B H 0.9926 0.6927 0.1800 0.098 Uiso 1 1 calc R . .
H20C H 0.9925 0.6024 0.1417 0.098 Uiso 1 1 calc R . .
C21 C 0.9896(7) 0.9181(6) 0.0336(3) 0.036(2) Uani 1 1 d D A .
H21A H 0.9927 0.9851 0.0413 0.044 Uiso 1 1 calc R . .
H21B H 1.0544 0.8952 0.0319 0.044 Uiso 1 1 calc R . .
C22 C 0.9471(7) 0.9057(5) -0.0232(3) 0.032(2) Uani 1 1 d D . .
H22 H 0.8781 0.9005 -0.0186 0.039 Uiso 1 1 calc R . .
C23 C 0.9823(8) 0.8180(7) -0.0522(4) 0.048(3) Uani 1 1 d D . .
H23A H 0.9555 0.8141 -0.0897 0.072 Uiso 1 1 calc R . .
H23B H 0.9635 0.7639 -0.0304 0.072 Uiso 1 1 calc R . .
H23C H 1.0503 0.8200 -0.0548 0.072 Uiso 1 1 calc R . .
C24 C 0.9671(9) 0.9878(7) -0.0593(4) 0.053(3) Uani 1 1 d D . .
H24A H 0.9460 1.0439 -0.0403 0.079 Uiso 1 1 calc R . .
H24B H 0.9341 0.9814 -0.0949 0.079 Uiso 1 1 calc R . .
H24C H 1.0342 0.9918 -0.0662 0.079 Uiso 1 1 calc R . .
O2 O 0.8394(4) 0.9061(4) 0.1050(2) 0.0270(14) Uani 1 1 d D A .
P2 P 0.93267(15) 0.86293(14) 0.09283(9) 0.0247(5) Uani 1 1 d D . .
C25 C 0.723(2) 1.1004(15) 0.2633(12) 0.101(5) Uani 0.484(7) 1 d PDU A 1
H25A H 0.7902 1.0915 0.2575 0.122 Uiso 0.484(7) 1 calc PR A 1
H25B H 0.7034 1.1432 0.2332 0.122 Uiso 0.484(7) 1 calc PR A 1
C26 C 0.721(2) 1.1595(17) 0.3112(12) 0.102(5) Uani 0.484(7) 1 d PDU A 1
H26 H 0.6540 1.1714 0.3195 0.122 Uiso 0.484(7) 1 calc PR A 1
C27 C 0.761(3) 1.103(3) 0.3631(14) 0.106(8) Uani 0.484(7) 1 d PDU A 1
H27A H 0.7371 1.0400 0.3619 0.160 Uiso 0.484(7) 1 calc PR A 1
H27B H 0.7405 1.1329 0.3979 0.160 Uiso 0.484(7) 1 calc PR A 1
H27C H 0.8289 1.1025 0.3616 0.160 Uiso 0.484(7) 1 calc PR A 1
C28 C 0.767(2) 1.2528(17) 0.3082(13) 0.083(6) Uani 0.484(7) 1 d PDU A 1
H28A H 0.8349 1.2451 0.3084 0.124 Uiso 0.484(7) 1 calc PR A 1
H28B H 0.7482 1.2898 0.3405 0.124 Uiso 0.484(7) 1 calc PR A 1
H28C H 0.7481 1.2840 0.2738 0.124 Uiso 0.484(7) 1 calc PR A 1
C29 C 0.7498(12) 0.8962(10) 0.2557(7) 0.043(3) Uani 0.484(7) 1 d PDU A 1
H29A H 0.7625 0.8635 0.2202 0.052 Uiso 0.484(7) 1 calc PR A 1
H29B H 0.8098 0.9230 0.2680 0.052 Uiso 0.484(7) 1 calc PR A 1
C30 C 0.7249(13) 0.8214(11) 0.2987(7) 0.043(3) Uani 0.484(7) 1 d PDU A 1
H30 H 0.6574 0.8057 0.2955 0.052 Uiso 0.484(7) 1 calc PR A 1
C31 C 0.745(2) 0.8606(17) 0.3568(8) 0.054(6) Uani 0.484(7) 1 d PDU A 1
H31A H 0.7592 0.8100 0.3826 0.081 Uiso 0.484(7) 1 calc PR A 1
H31B H 0.6901 0.8941 0.3703 0.081 Uiso 0.484(7) 1 calc PR A 1
H31C H 0.7981 0.9027 0.3548 0.081 Uiso 0.484(7) 1 calc PR A 1
C32 C 0.7825(16) 0.7364(13) 0.2889(10) 0.061(5) Uani 0.484(7) 1 d PDU A 1
H32A H 0.8484 0.7533 0.2868 0.091 Uiso 0.484(7) 1 calc PR A 1
H32B H 0.7635 0.7075 0.2537 0.091 Uiso 0.484(7) 1 calc PR A 1
H32C H 0.7730 0.6929 0.3197 0.091 Uiso 0.484(7) 1 calc PR A 1
C33 C 0.5603(9) 0.9690(12) 0.2661(7) 0.039(3) Uani 0.484(7) 1 d PDU A 1
H33A H 0.5354 0.9131 0.2477 0.047 Uiso 0.484(7) 1 calc PR A 1
H33B H 0.5662 0.9552 0.3064 0.047 Uiso 0.484(7) 1 calc PR A 1
C34 C 0.4909(12) 1.0457(15) 0.2590(8) 0.051(3) Uani 0.484(7) 1 d PDU A 1
H34 H 0.5160 1.1048 0.2744 0.061 Uiso 0.484(7) 1 calc PR A 1
C35 C 0.4011(15) 1.017(3) 0.2904(12) 0.063(6) Uani 0.484(7) 1 d PDU A 1
H35A H 0.3699 0.9673 0.2698 0.095 Uiso 0.484(7) 1 calc PR A 1
H35B H 0.3593 1.0698 0.2935 0.095 Uiso 0.484(7) 1 calc PR A 1
H35C H 0.4174 0.9948 0.3279 0.095 Uiso 0.484(7) 1 calc PR A 1
C36 C 0.4618(17) 1.057(2) 0.2005(8) 0.064(5) Uani 0.484(7) 1 d PDU A 1
H36A H 0.5118 1.0874 0.1794 0.095 Uiso 0.484(7) 1 calc PR A 1
H36B H 0.4056 1.0956 0.1990 0.095 Uiso 0.484(7) 1 calc PR A 1
H36C H 0.4486 0.9969 0.1841 0.095 Uiso 0.484(7) 1 calc PR A 1
O3 O 0.6789(13) 1.0005(15) 0.1756(5) 0.0273(18) Uani 0.484(7) 1 d PDU A 1
P3 P 0.6760(5) 0.9916(5) 0.2383(3) 0.0302(13) Uani 0.484(7) 1 d PDU A 1
C225 C 0.7240(17) 1.1130(16) 0.2615(12) 0.101(5) Uani 0.516(7) 1 d PDU A 2
H22A H 0.7858 1.0854 0.2686 0.121 Uiso 0.516(7) 1 calc PR A 2
H22B H 0.7308 1.1561 0.2297 0.121 Uiso 0.516(7) 1 calc PR A 2
C226 C 0.697(2) 1.1661(17) 0.3107(11) 0.103(5) Uani 0.516(7) 1 d PDU A 2
H226 H 0.6277 1.1585 0.3108 0.124 Uiso 0.516(7) 1 calc PR A 2
C227 C 0.726(2) 1.115(3) 0.3662(13) 0.107(7) Uani 0.516(7) 1 d PDU A 2
H22C H 0.6809 1.0660 0.3741 0.160 Uiso 0.516(7) 1 calc PR A 2
H22D H 0.7261 1.1593 0.3971 0.160 Uiso 0.516(7) 1 calc PR A 2
H22E H 0.7880 1.0887 0.3618 0.160 Uiso 0.516(7) 1 calc PR A 2
C228 C 0.707(2) 1.2666(17) 0.3101(13) 0.091(6) Uani 0.516(7) 1 d PDU A 2
H22F H 0.7543 1.2851 0.3373 0.137 Uiso 0.516(7) 1 calc PR A 2
H22G H 0.6473 1.2953 0.3198 0.137 Uiso 0.516(7) 1 calc PR A 2
H22H H 0.7259 1.2867 0.2727 0.137 Uiso 0.516(7) 1 calc PR A 2
C229 C 0.6570(10) 0.9231(10) 0.2858(6) 0.035(3) Uani 0.516(7) 1 d PDU A 2
H22I H 0.6265 0.9393 0.3215 0.042 Uiso 0.516(7) 1 calc PR A 2
H22J H 0.6205 0.8720 0.2693 0.042 Uiso 0.516(7) 1 calc PR A 2
C230 C 0.7532(11) 0.8837(12) 0.3005(6) 0.038(3) Uani 0.516(7) 1 d PDU A 2
H230 H 0.7968 0.9358 0.3085 0.046 Uiso 0.516(7) 1 calc PR A 2
C231 C 0.748(2) 0.8217(16) 0.3511(8) 0.053(5) Uani 0.516(7) 1 d PDU A 2
H23D H 0.6876 0.7912 0.3523 0.080 Uiso 0.516(7) 1 calc PR A 2
H23E H 0.7570 0.8586 0.3850 0.080 Uiso 0.516(7) 1 calc PR A 2
H23F H 0.7976 0.7750 0.3488 0.080 Uiso 0.516(7) 1 calc PR A 2
C232 C 0.7893(11) 0.8300(14) 0.2511(7) 0.040(4) Uani 0.516(7) 1 d PDU A 2
H23G H 0.8572 0.8251 0.2535 0.060 Uiso 0.516(7) 1 calc PR A 2
H23H H 0.7722 0.8618 0.2165 0.060 Uiso 0.516(7) 1 calc PR A 2
H23I H 0.7619 0.7681 0.2512 0.060 Uiso 0.516(7) 1 calc PR A 2
C233 C 0.5270(9) 1.0704(13) 0.2568(9) 0.056(4) Uani 0.516(7) 1 d PDU A 2
H23J H 0.5265 1.0895 0.2965 0.067 Uiso 0.516(7) 1 calc PR A 2
H23K H 0.5185 1.1266 0.2339 0.067 Uiso 0.516(7) 1 calc PR A 2
C234 C 0.4459(12) 1.0075(15) 0.2468(8) 0.063(4) Uani 0.516(7) 1 d PDU A 2
H234 H 0.4663 0.9418 0.2492 0.075 Uiso 0.516(7) 1 calc PR A 2
C235 C 0.3718(18) 1.028(3) 0.2921(11) 0.076(7) Uani 0.516(7) 1 d PDU A 2
H23L H 0.4022 1.0534 0.3253 0.114 Uiso 0.516(7) 1 calc PR A 2
H23M H 0.3397 0.9706 0.3021 0.114 Uiso 0.516(7) 1 calc PR A 2
H23N H 0.3266 1.0723 0.2776 0.114 Uiso 0.516(7) 1 calc PR A 2
C236 C 0.4005(18) 1.0250(19) 0.1928(9) 0.068(6) Uani 0.516(7) 1 d PDU A 2
H23O H 0.3610 1.0799 0.1958 0.102 Uiso 0.516(7) 1 calc PR A 2
H23P H 0.3621 0.9717 0.1826 0.102 Uiso 0.516(7) 1 calc PR A 2
H23Q H 0.4480 1.0350 0.1641 0.102 Uiso 0.516(7) 1 calc PR A 2
O203 O 0.6564(11) 0.9984(14) 0.1811(5) 0.0273(18) Uani 0.516(7) 1 d PDU A 2
P203 P 0.6434(4) 1.0200(4) 0.2404(2) 0.0230(12) Uani 0.516(7) 1 d PDU A 2
N11 N 0.6579(5) 0.8110(6) -0.0141(3) 0.0331(19) Uani 1 1 d . . .
O11 O 0.7285(5) 0.8082(5) 0.0173(3) 0.0402(17) Uani 1 1 d . A .
O12 O 0.5985(5) 0.8742(5) -0.0051(3) 0.0373(16) Uani 1 1 d . A .
O13 O 0.6498(5) 0.7548(6) -0.0522(3) 0.058(2) Uani 1 1 d . A .
N21 N 0.7795(5) 1.1011(5) 0.0249(3) 0.0304(18) Uani 1 1 d . . .
O21 O 0.7487(4) 1.0303(4) -0.0010(3) 0.0319(15) Uani 1 1 d . A .
O22 O 0.8121(7) 1.1661(5) -0.0003(3) 0.059(2) Uani 1 1 d . A .
O23 O 0.7702(4) 1.0987(4) 0.0788(3) 0.0384(15) Uani 1 1 d . A .
N31 N 0.5768(7) 0.8031(5) 0.1526(3) 0.035(2) Uani 1 1 d . A .
O31 O 0.6630(5) 0.7932(4) 0.1410(3) 0.0431(18) Uani 1 1 d . A .
O32 O 0.5329(4) 0.8637(4) 0.1259(3) 0.0348(15) Uani 1 1 d . A .
O33 O 0.5395(6) 0.7582(5) 0.1904(3) 0.058(2) Uani 1 1 d . . .

loop_
_atom_site_aniso_label
_atom_site_aniso_U_11
_atom_site_aniso_U_22
_atom_site_aniso_U_33
_atom_site_aniso_U_23
_atom_site_aniso_U_13
_atom_site_aniso_U_12
Ce1 0.0238(2) 0.02132(18) 0.02344(19) -0.0002(2) -0.0030(2) 0.0038(2)
C1 0.018(5) 0.034(5) 0.048(6) 0.012(4) 0.010(4) 0.006(4)
C2 0.024(4) 0.039(5) 0.052(5) 0.007(5) -0.003(5) -0.003(6)
C3 0.024(6) 0.067(9) 0.092(9) 0.013(7) 0.008(6) -0.006(5)
C4 0.047(7) 0.037(7) 0.083(8) 0.010(5) -0.003(6) -0.014(5)
C5 0.021(5) 0.034(5) 0.051(6) 0.013(4) -0.015(4) -0.011(4)
C6 0.024(5) 0.059(6) 0.039(5) 0.015(6) 0.007(5) 0.001(4)
C7 0.077(9) 0.031(5) 0.063(7) 0.017(6) 0.004(8) 0.004(5)
C8 0.078(10) 0.063(8) 0.062(8) 0.019(6) -0.025(7) -0.012(8)
C9 0.024(6) 0.039(6) 0.059(7) 0.000(5) 0.014(5) -0.002(4)
C10 0.040(7) 0.047(7) 0.073(8) -0.029(6) 0.000(6) 0.020(5)
C11 0.032(6) 0.084(9) 0.107(10) -0.052(7) 0.004(8) -0.013(8)
C12 0.053(8) 0.065(8) 0.058(7) -0.010(6) 0.020(6) 0.018(6)
O1 0.031(4) 0.025(3) 0.046(3) 0.001(3) -0.002(3) 0.002(3)
P1 0.0173(12) 0.0255(12) 0.0398(13) 0.0039(10) 0.0033(10) 0.0041(9)
C13 0.007(4) 0.048(6) 0.040(5) -0.001(4) 0.003(4) -0.007(4)
C14 0.029(6) 0.038(5) 0.035(5) -0.009(4) 0.003(4) -0.007(4)
C15 0.045(8) 0.076(9) 0.070(8) -0.029(7) -0.008(6) -0.019(6)
C16 0.064(8) 0.032(6) 0.052(7) -0.007(5) -0.010(6) 0.005(5)
C17 0.022(4) 0.024(4) 0.028(4) 0.000(4) 0.002(4) 0.004(3)
C18 0.047(7) 0.029(5) 0.043(6) 0.005(4) 0.015(5) -0.001(5)
C19 0.044(7) 0.035(5) 0.082(8) 0.007(5) 0.002(7) -0.011(6)
C20 0.073(9) 0.052(7) 0.071(8) 0.026(6) -0.031(7) -0.019(7)
C21 0.043(6) 0.034(6) 0.032(5) 0.001(4) 0.017(4) 0.002(4)
C22 0.033(6) 0.032(5) 0.032(5) -0.005(4) 0.001(4) 0.014(4)
C23 0.067(8) 0.050(7) 0.026(5) -0.008(4) -0.003(5) 0.021(6)
C24 0.073(9) 0.050(7) 0.036(6) 0.007(5) -0.001(6) 0.002(6)
O2 0.019(4) 0.028(3) 0.034(3) -0.003(2) -0.007(2) 0.004(2)
P2 0.0216(11) 0.0254(11) 0.0271(12) -0.0011(9) 0.0020(10) 0.0017(8)
C25 0.047(8) 0.160(11) 0.098(9) -0.059(8) -0.022(8) -0.012(8)
C26 0.047(9) 0.158(11) 0.099(8) -0.048(8) -0.022(8) -0.011(8)
C27 0.060(16) 0.161(16) 0.098(14) -0.017(13) -0.012(14) -0.003(15)
C28 0.049(12) 0.113(14) 0.087(11) -0.048(11) -0.033(11) -0.001(12)
C29 0.031(6) 0.053(7) 0.045(6) -0.008(6) -0.007(6) -0.006(6)
C30 0.028(6) 0.050(7) 0.051(6) 0.000(6) -0.004(6) -0.008(6)
C31 0.047(10) 0.059(12) 0.057(10) 0.014(10) 0.001(9) -0.006(11)
C32 0.035(10) 0.062(11) 0.086(12) -0.012(10) 0.002(10) -0.005(9)
C33 0.026(6) 0.052(6) 0.039(5) 0.001(5) 0.016(5) 0.007(5)
C34 0.033(8) 0.063(7) 0.056(6) 0.003(6) 0.020(6) 0.016(6)
C35 0.040(12) 0.080(11) 0.069(10) 0.010(9) 0.015(10) 0.030(11)
C36 0.045(10) 0.078(10) 0.068(9) -0.002(9) 0.009(9) 0.031(9)
O3 0.023(5) 0.031(3) 0.028(3) -0.005(3) 0.008(3) 0.001(4)
P3 0.024(3) 0.041(3) 0.026(2) -0.009(2) 0.012(3) -0.009(3)
C225 0.045(8) 0.161(11) 0.096(9) -0.058(8) -0.023(8) -0.014(8)
C226 0.050(8) 0.159(11) 0.100(8) -0.049(8) -0.021(8) -0.007(8)
C227 0.057(14) 0.166(14) 0.098(12) -0.023(12) -0.022(12) -0.010(13)
C228 0.048(12) 0.135(14) 0.091(11) -0.048(11) -0.006(11) 0.000(12)
C229 0.025(5) 0.041(6) 0.037(5) -0.004(5) 0.003(5) -0.004(5)
C230 0.026(6) 0.044(6) 0.045(6) -0.006(6) 0.000(5) -0.003(5)
C231 0.050(10) 0.057(12) 0.053(9) 0.010(9) -0.002(9) 0.000(11)
C232 0.006(7) 0.060(9) 0.055(8) -0.002(8) 0.003(7) 0.012(6)
C233 0.041(7) 0.068(7) 0.060(6) -0.004(6) 0.025(6) 0.024(6)
C234 0.047(8) 0.076(8) 0.066(7) -0.003(7) 0.017(7) 0.020(7)
C235 0.052(14) 0.094(14) 0.080(11) 0.013(11) 0.019(11) 0.016(13)
C236 0.065(13) 0.062(12) 0.076(12) -0.008(10) 0.004(12) 0.002(11)
O203 0.023(5) 0.031(3) 0.028(3) -0.005(3) 0.008(3) 0.001(4)
P203 0.015(3) 0.031(3) 0.024(2) -0.007(2) 0.003(2) 0.006(2)
N11 0.016(4) 0.049(5) 0.034(4) -0.015(4) 0.002(3) -0.014(3)
O11 0.034(4) 0.042(4) 0.044(4) -0.019(3) -0.012(3) 0.009(3)
O12 0.027(4) 0.042(4) 0.042(4) -0.003(3) -0.005(3) -0.002(3)
O13 0.030(4) 0.090(6) 0.053(4) -0.044(4) 0.001(3) -0.001(4)
N21 0.017(4) 0.026(4) 0.048(5) 0.006(4) -0.006(4) 0.004(3)
O21 0.031(4) 0.026(3) 0.039(4) 0.002(3) -0.003(3) -0.003(3)
O22 0.070(6) 0.037(4) 0.071(5) 0.009(4) 0.012(5) -0.018(4)
O23 0.036(4) 0.030(3) 0.049(4) 0.005(3) 0.002(4) -0.003(3)
N31 0.059(6) 0.014(4) 0.031(4) 0.002(3) 0.000(4) -0.018(4)
O31 0.041(5) 0.027(3) 0.061(4) 0.003(3) -0.010(4) -0.003(3)
O32 0.027(4) 0.031(4) 0.047(4) 0.014(3) 0.003(3) 0.000(3)
O33 0.083(7) 0.044(4) 0.048(4) 0.012(4) 0.002(4) -0.030(4)

loop_
_atom_type_symbol
_atom_type_description
_atom_type_scat_dispersion_real
_atom_type_scat_dispersion_imag
_atom_type_scat_source
C C 0.0033 0.0016 'International Tables Vol C Tables 4.2.6.8 and 6.1.1.4'
H H 0.0000 0.0000 'International Tables Vol C Tables 4.2.6.8 and 6.1.1.4'
N N 0.0061 0.0033 'International Tables Vol C Tables 4.2.6.8 and 6.1.1.4'
O O 0.0106 0.0060 'International Tables Vol C Tables 4.2.6.8 and 6.1.1.4'
P P 0.1023 0.0942 'International Tables Vol C Tables 4.2.6.8 and 6.1.1.4'
Ce Ce -0.2486 2.6331 'International Tables Vol C Tables 4.2.6.8 and 6.1.1.4'

loop_
_geom_angle_atom_site_label_1
_geom_angle_atom_site_label_2
_geom_angle_atom_site_label_3
_geom_angle
_geom_angle_site_symmetry_1
_geom_angle_site_symmetry_3
O3 Ce1 O1 89.0(5) . .
O3 Ce1 O2 83.6(5) . .
O1 Ce1 O2 151.5(2) . .
O3 Ce1 O203 7.6(7) . .
O1 Ce1 O203 84.9(4) . .
O2 Ce1 O203 90.3(4) . .
O3 Ce1 O31 78.9(5) . .
O1 Ce1 O31 127.2(2) . .
O2 Ce1 O31 78.3(2) . .
O203 Ce1 O31 76.5(5) . .
O3 Ce1 O32 78.0(5) . .
O1 Ce1 O32 77.8(2) . .
O2 Ce1 O32 126.9(2) . .
O203 Ce1 O32 70.9(4) . .
O31 Ce1 O32 49.5(2) . .
O3 Ce1 O21 123.6(5) . .
O1 Ce1 O21 76.44(19) . .
O2 Ce1 O21 84.79(19) . .
O203 Ce1 O21 128.3(5) . .
O31 Ce1 O21 150.2(2) . .
O32 Ce1 O21 145.6(2) . .
O3 Ce1 O11 147.4(5) . .
O1 Ce1 O11 122.0(2) . .
O2 Ce1 O11 73.34(19) . .
O203 Ce1 O11 148.7(5) . .
O31 Ce1 O11 74.1(2) . .
O32 Ce1 O11 97.4(2) . .
O21 Ce1 O11 77.7(2) . .
O3 Ce1 O23 74.5(5) . .
O1 Ce1 O23 77.4(2) . .
O2 Ce1 O23 74.10(19) . .
O203 Ce1 O23 79.9(5) . .
O31 Ce1 O23 143.3(2) . .
O32 Ce1 O23 143.0(2) . .
O21 Ce1 O23 49.2(2) . .
O11 Ce1 O23 119.0(2) . .
O3 Ce1 O12 152.9(5) . .
O1 Ce1 O12 74.1(2) . .
O2 Ce1 O12 121.0(2) . .
O203 Ce1 O12 145.3(4) . .
O31 Ce1 O12 94.4(2) . .
O32 Ce1 O12 77.8(2) . .
O21 Ce1 O12 73.6(2) . .
O11 Ce1 O12 48.9(2) . .
O23 Ce1 O12 120.4(2) . .
O3 Ce1 N31 74.2(5) . .
O1 Ce1 N31 102.2(2) . .
O2 Ce1 N31 102.2(2) . .
O203 Ce1 N31 69.0(5) . .
O31 Ce1 N31 25.1(2) . .
O32 Ce1 N31 24.7(2) . .
O21 Ce1 N31 161.81(19) . .
O11 Ce1 N31 88.2(2) . .
O23 Ce1 N31 148.7(2) . .
O12 Ce1 N31 88.5(2) . .
C2 C1 P1 118.2(6) . .
C2 C1 H1A 107.8 . .
P1 C1 H1A 107.8 . .
C2 C1 H1B 107.8 . .
P1 C1 H1B 107.8 . .
H1A C1 H1B 107.1 . .
C1 C2 C4 114.1(8) . .
C1 C2 C3 109.4(8) . .
C4 C2 C3 110.7(8) . .
C1 C2 H2 107.4 . .
C4 C2 H2 107.4 . .
C3 C2 H2 107.4 . .
C2 C3 H3A 109.5 . .
C2 C3 H3B 109.5 . .
H3A C3 H3B 109.5 . .
C2 C3 H3C 109.5 . .
H3A C3 H3C 109.5 . .
H3B C3 H3C 109.5 . .
C2 C4 H4A 109.5 . .
C2 C4 H4B 109.5 . .
H4A C4 H4B 109.5 . .
C2 C4 H4C 109.5 . .
H4A C4 H4C 109.5 . .
H4B C4 H4C 109.5 . .
C6 C5 P1 119.8(7) . .
C6 C5 H5A 107.4 . .
P1 C5 H5A 107.4 . .
C6 C5 H5B 107.4 . .
P1 C5 H5B 107.4 . .
H5A C5 H5B 106.9 . .
C8 C6 C7 108.0(8) . .
C8 C6 C5 111.2(8) . .
C7 C6 C5 113.8(8) . .
C8 C6 H6 107.9 . .
C7 C6 H6 107.9 . .
C5 C6 H6 107.9 . .
C6 C7 H7A 109.5 . .
C6 C7 H7B 109.5 . .
H7A C7 H7B 109.5 . .
C6 C7 H7C 109.5 . .
H7A C7 H7C 109.5 . .
H7B C7 H7C 109.5 . .
C6 C8 H8A 109.5 . .
C6 C8 H8B 109.5 . .
H8A C8 H8B 109.5 . .
C6 C8 H8C 109.5 . .
H8A C8 H8C 109.5 . .
H8B C8 H8C 109.5 . .
C10 C9 P1 117.0(7) . .
C10 C9 H9A 108.1 . .
P1 C9 H9A 108.1 . .
C10 C9 H9B 108.1 . .
P1 C9 H9B 108.1 . .
H9A C9 H9B 107.3 . .
C9 C10 C12 112.3(9) . .
C9 C10 C11 109.3(9) . .
C12 C10 C11 109.1(9) . .
C9 C10 H10 108.7 . .
C12 C10 H10 108.7 . .
C11 C10 H10 108.7 . .
C10 C11 H11A 109.5 . .
C10 C11 H11B 109.5 . .
H11A C11 H11B 109.5 . .
C10 C11 H11C 109.5 . .
H11A C11 H11C 109.5 . .
H11B C11 H11C 109.5 . .
C10 C12 H12A 109.5 . .
C10 C12 H12B 109.5 . .
H12A C12 H12B 109.5 . .
C10 C12 H12C 109.5 . .
H12A C12 H12C 109.5 . .
H12B C12 H12C 109.5 . .
P1 O1 Ce1 159.7(4) . .
O1 P1 C5 110.3(4) . .
O1 P1 C1 111.5(4) . .
C5 P1 C1 107.5(4) . .
O1 P1 C9 109.2(4) . .
C5 P1 C9 108.3(4) . .
C1 P1 C9 110.0(4) . .
C14 C13 P2 118.1(7) . .
C14 C13 H13A 107.8 . .
P2 C13 H13A 107.8 . .
C14 C13 H13B 107.8 . .
P2 C13 H13B 107.8 . .
H13A C13 H13B 107.1 . .
C13 C14 C16 113.3(8) . .
C13 C14 C15 110.1(8) . .
C16 C14 C15 110.6(8) . .
C13 C14 H14 107.5 . .
C16 C14 H14 107.5 . .
C15 C14 H14 107.5 . .
C14 C15 H15A 109.5 . .
C14 C15 H15B 109.5 . .
H15A C15 H15B 109.5 . .
C14 C15 H15C 109.5 . .
H15A C15 H15C 109.5 . .
H15B C15 H15C 109.5 . .
C14 C16 H16A 109.5 . .
C14 C16 H16B 109.5 . .
H16A C16 H16B 109.5 . .
C14 C16 H16C 109.5 . .
H16A C16 H16C 109.5 . .
H16B C16 H16C 109.5 . .
C18 C17 P2 115.5(6) . .
C18 C17 H17A 108.4 . .
P2 C17 H17A 108.4 . .
C18 C17 H17B 108.4 . .
P2 C17 H17B 108.4 . .
H17A C17 H17B 107.5 . .
C19 C18 C20 110.7(8) . .
C19 C18 C17 109.0(7) . .
C20 C18 C17 111.6(8) . .
C19 C18 H18 108.5 . .
C20 C18 H18 108.5 . .
C17 C18 H18 108.5 . .
C18 C19 H19A 109.5 . .
C18 C19 H19B 109.5 . .
H19A C19 H19B 109.5 . .
C18 C19 H19C 109.5 . .
H19A C19 H19C 109.5 . .
H19B C19 H19C 109.5 . .
C18 C20 H20A 109.5 . .
C18 C20 H20B 109.5 . .
H20A C20 H20B 109.5 . .
C18 C20 H20C 109.5 . .
H20A C20 H20C 109.5 . .
H20B C20 H20C 109.5 . .
C22 C21 P2 118.0(6) . .
C22 C21 H21A 107.8 . .
P2 C21 H21A 107.8 . .
C22 C21 H21B 107.8 . .
P2 C21 H21B 107.8 . .
H21A C21 H21B 107.1 . .
C24 C22 C21 110.4(8) . .
C24 C22 C23 109.6(7) . .
C21 C22 C23 112.0(7) . .
C24 C22 H22 108.2 . .
C21 C22 H22 108.2 . .
C23 C22 H22 108.2 . .
C22 C23 H23A 109.5 . .
C22 C23 H23B 109.5 . .
H23A C23 H23B 109.5 . .
C22 C23 H23C 109.5 . .
H23A C23 H23C 109.5 . .
H23B C23 H23C 109.5 . .
C22 C24 H24A 109.5 . .
C22 C24 H24B 109.5 . .
H24A C24 H24B 109.5 . .
C22 C24 H24C 109.5 . .
H24A C24 H24C 109.5 . .
H24B C24 H24C 109.5 . .
P2 O2 Ce1 153.7(3) . .
O2 P2 C17 109.6(3) . .
O2 P2 C13 111.5(4) . .
C17 P2 C13 110.1(4) . .
O2 P2 C21 111.5(4) . .
C17 P2 C21 110.2(4) . .
C13 P2 C21 103.8(4) . .
C26 C25 P3 141.1(19) . .
C26 C25 H25A 101.7 . .
P3 C25 H25A 101.7 . .
C26 C25 H25B 101.7 . .
P3 C25 H25B 101.7 . .
H25A C25 H25B 104.7 . .
C25 C26 C28 120(2) . .
C25 C26 C27 108.3(19) . .
C28 C26 C27 109.9(18) . .
C25 C26 H26 106.1 . .
C28 C26 H26 106.1 . .
C27 C26 H26 106.1 . .
C30 C29 P3 124.2(12) . .
C30 C29 H29A 106.3 . .
P3 C29 H29A 106.3 . .
C30 C29 H29B 106.3 . .
P3 C29 H29B 106.3 . .
H29A C29 H29B 106.4 . .
C32 C30 C31 110.1(16) . .
C32 C30 C29 110.2(14) . .
C31 C30 C29 107.7(15) . .
C32 C30 H30 109.6 . .
C31 C30 H30 109.6 . .
C29 C30 H30 109.6 . .
C34 C33 P3 115.5(11) . .
C34 C33 H33A 108.4 . .
P3 C33 H33A 108.4 . .
C34 C33 H33B 108.4 . .
P3 C33 H33B 108.4 . .
H33A C33 H33B 107.5 . .
C36 C34 C33 112.4(16) . .
C36 C34 C35 104.9(17) . .
C33 C34 C35 107.2(16) . .
C36 C34 H34 110.7 . .
C33 C34 H34 110.7 . .
C35 C34 H34 110.7 . .
P3 O3 Ce1 153.8(13) . .
O3 P3 C29 106.3(9) . .
O3 P3 C33 113.9(9) . .
C29 P3 C33 108.5(8) . .
O3 P3 C25 104.1(11) . .
C29 P3 C25 112.1(12) . .
C33 P3 C25 111.9(11) . .
C226 C225 P203 116.0(16) . .
C226 C225 H22A 108.3 . .
P203 C225 H22A 108.3 . .
C226 C225 H22B 108.3 . .
P203 C225 H22B 108.3 . .
H22A C225 H22B 107.4 . .
C225 C226 C228 119.3(19) . .
C225 C226 C227 111.3(18) . .
C228 C226 C227 116.7(18) . .
C225 C226 H226 102.0 . .
C228 C226 H226 102.0 . .
C227 C226 H226 102.0 . .
C226 C227 H22C 109.5 . .
C226 C227 H22D 109.5 . .
H22C C227 H22D 109.5 . .
C226 C227 H22E 109.5 . .
H22C C227 H22E 109.5 . .
H22D C227 H22E 109.5 . .
C226 C228 H22F 109.5 . .
C226 C228 H22G 109.5 . .
H22F C228 H22G 109.5 . .
C226 C228 H22H 109.5 . .
H22F C228 H22H 109.5 . .
H22G C228 H22H 109.5 . .
C230 C229 P203 122.1(10) . .
C230 C229 H22I 106.8 . .
P203 C229 H22I 106.8 . .
C230 C229 H22J 106.8 . .
P203 C229 H22J 106.8 . .
H22I C229 H22J 106.7 . .
C232 C230 C231 109.7(15) . .
C232 C230 C229 108.7(12) . .
C231 C230 C229 111.4(15) . .
C232 C230 H230 109.0 . .
C231 C230 H230 109.0 . .
C229 C230 H230 109.0 . .
C230 C231 H23D 109.5 . .
C230 C231 H23E 109.5 . .
H23D C231 H23E 109.5 . .
C230 C231 H23F 109.5 . .
H23D C231 H23F 109.5 . .
H23E C231 H23F 109.5 . .
C230 C232 H23G 109.5 . .
C230 C232 H23H 109.5 . .
H23G C232 H23H 109.5 . .
C230 C232 H23I 109.5 . .
H23G C232 H23I 109.5 . .
H23H C232 H23I 109.5 . .
C234 C233 P203 115.1(12) . .
C234 C233 H23J 108.5 . .
P203 C233 H23J 108.5 . .
C234 C233 H23K 108.5 . .
P203 C233 H23K 108.5 . .
H23J C233 H23K 107.5 . .
C236 C234 C233 112.3(17) . .
C236 C234 C235 106.2(16) . .
C233 C234 C235 107.9(18) . .
C236 C234 H234 110.1 . .
C233 C234 H234 110.1 . .
C235 C234 H234 110.1 . .
C234 C235 H23L 109.5 . .
C234 C235 H23M 109.5 . .
H23L C235 H23M 109.5 . .
C234 C235 H23N 109.5 . .
H23L C235 H23N 109.5 . .
H23M C235 H23N 109.5 . .
C234 C236 H23O 109.5 . .
C234 C236 H23P 109.5 . .
H23O C236 H23P 109.5 . .
C234 C236 H23Q 109.5 . .
H23O C236 H23Q 109.5 . .
H23P C236 H23Q 109.5 . .
P203 O203 Ce1 173.1(13) . .
O203 P203 C229 114.0(9) . .
O203 P203 C225 109.9(10) . .
C229 P203 C225 109.8(11) . .
O203 P203 C233 113.7(9) . .
C229 P203 C233 106.2(8) . .
C225 P203 C233 102.5(10) . .
O13 N11 O11 119.8(8) . .
O13 N11 O12 122.8(8) . .
O11 N11 O12 117.4(7) . .
N11 O11 Ce1 97.3(5) . .
N11 O12 Ce1 96.2(5) . .
O22 N21 O21 121.1(8) . .
O22 N21 O23 123.6(8) . .
O21 N21 O23 115.2(7) . .
N21 O21 Ce1 98.5(5) . .
N21 O23 Ce1 96.9(5) . .
O33 N31 O32 121.6(10) . .
O33 N31 O31 121.3(9) . .
O32 N31 O31 117.1(7) . .
O33 N31 Ce1 166.2(6) . .
O32 N31 Ce1 59.9(4) . .
O31 N31 Ce1 58.4(4) . .
N31 O31 Ce1 96.5(5) . .
N31 O32 Ce1 95.4(5) . .

loop_
_geom_bond_atom_site_label_1
_geom_bond_atom_site_label_2
_geom_bond_distance
_geom_bond_site_symmetry_2
Ce1 O3 2.353(13) .
Ce1 O1 2.371(6) .
Ce1 O2 2.402(5) .
Ce1 O203 2.489(12) .
Ce1 O31 2.565(6) .
Ce1 O32 2.599(6) .
Ce1 O21 2.602(6) .
Ce1 O11 2.607(6) .
Ce1 O23 2.623(6) .
Ce1 O12 2.623(6) .
Ce1 N31 2.991(7) .
C1 C2 1.501(11) .
C1 P1 1.817(8) .
C1 H1A 0.9900 .
C1 H1B 0.9900 .
C2 C4 1.519(11) .
C2 C3 1.559(11) .
C2 H2 1.0000 .
C3 H3A 0.9800 .
C3 H3B 0.9800 .
C3 H3C 0.9800 .
C4 H4A 0.9800 .
C4 H4B 0.9800 .
C4 H4C 0.9800 .
C5 C6 1.530(10) .
C5 P1 1.795(8) .
C5 H5A 0.9900 .
C5 H5B 0.9900 .
C6 C8 1.509(12) .
C6 C7 1.518(11) .
C6 H6 1.0000 .
C7 H7A 0.9800 .
C7 H7B 0.9800 .
C7 H7C 0.9800 .
C8 H8A 0.9800 .
C8 H8B 0.9800 .
C8 H8C 0.9800 .
C9 C10 1.499(11) .
C9 P1 1.823(9) .
C9 H9A 0.9900 .
C9 H9B 0.9900 .
C10 C12 1.521(11) .
C10 C11 1.535(13) .
C10 H10 1.0000 .
C11 H11A 0.9800 .
C11 H11B 0.9800 .
C11 H11C 0.9800 .
C12 H12A 0.9800 .
C12 H12B 0.9800 .
C12 H12C 0.9800 .
O1 P1 1.509(6) .
C13 C14 1.507(10) .
C13 P2 1.806(8) .
C13 H13A 0.9900 .
C13 H13B 0.9900 .
C14 C16 1.523(12) .
C14 C15 1.551(12) .
C14 H14 1.0000 .
C15 H15A 0.9800 .
C15 H15B 0.9800 .
C15 H15C 0.9800 .
C16 H16A 0.9800 .
C16 H16B 0.9800 .
C16 H16C 0.9800 .
C17 C18 1.550(10) .
C17 P2 1.803(7) .
C17 H17A 0.9900 .
C17 H17B 0.9900 .
C18 C19 1.515(11) .
C18 C20 1.518(12) .
C18 H18 1.0000 .
C19 H19A 0.9800 .
C19 H19B 0.9800 .
C19 H19C 0.9800 .
C20 H20A 0.9800 .
C20 H20B 0.9800 .
C20 H20C 0.9800 .
C21 C22 1.500(10) .
C21 P2 1.824(8) .
C21 H21A 0.9900 .
C21 H21B 0.9900 .
C22 C24 1.499(11) .
C22 C23 1.536(11) .
C22 H22 1.0000 .
C23 H23A 0.9800 .
C23 H23B 0.9800 .
C23 H23C 0.9800 .
C24 H24A 0.9800 .
C24 H24B 0.9800 .
C24 H24C 0.9800 .
O2 P2 1.507(6) .
C25 C26 1.433(16) .
C25 P3 1.816(13) .
C25 H25A 0.9900 .
C25 H25B 0.9900 .
C26 C28 1.507(17) .
C26 C27 1.593(17) .
C26 H26 1.0000 .
C27 H27A 0.9800 .
C27 H27B 0.9800 .
C27 H27C 0.9800 .
C28 H28A 0.9800 .
C28 H28B 0.9800 .
C28 H28C 0.9800 .
C29 C30 1.538(15) .
C29 P3 1.793(13) .
C29 H29A 0.9900 .
C29 H29B 0.9900 .
C30 C32 1.504(16) .
C30 C31 1.530(16) .
C30 H30 1.0000 .
C31 H31A 0.9800 .
C31 H31B 0.9800 .
C31 H31C 0.9800 .
C32 H32A 0.9800 .
C32 H32B 0.9800 .
C32 H32C 0.9800 .
C33 C34 1.505(16) .
C33 P3 1.819(12) .
C33 H33A 0.9900 .
C33 H33B 0.9900 .
C34 C36 1.472(17) .
C34 C35 1.552(17) .
C34 H34 1.0000 .
C35 H35A 0.9800 .
C35 H35B 0.9800 .
C35 H35C 0.9800 .
C36 H36A 0.9800 .
C36 H36B 0.9800 .
C36 H36C 0.9800 .
O3 P3 1.509(11) .
C225 C226 1.461(16) .
C225 P203 1.849(13) .
C225 H22A 0.9900 .
C225 H22B 0.9900 .
C226 C228 1.465(16) .
C226 C227 1.574(17) .
C226 H226 1.0000 .
C227 H22C 0.9800 .
C227 H22D 0.9800 .
C227 H22E 0.9800 .
C228 H22F 0.9800 .
C228 H22G 0.9800 .
C228 H22H 0.9800 .
C229 C230 1.536(15) .
C229 P203 1.787(12) .
C229 H22I 0.9900 .
C229 H22J 0.9900 .
C230 C232 1.509(15) .
C230 C231 1.510(15) .
C230 H230 1.0000 .
C231 H23D 0.9800 .
C231 H23E 0.9800 .
C231 H23F 0.9800 .
C232 H23G 0.9800 .
C232 H23H 0.9800 .
C232 H23I 0.9800 .
C233 C234 1.499(16) .
C233 P203 1.867(13) .
C233 H23J 0.9900 .
C233 H23K 0.9900 .
C234 C236 1.471(16) .
C234 C235 1.548(17) .
C234 H234 1.0000 .
C235 H23L 0.9800 .
C235 H23M 0.9800 .
C235 H23N 0.9800 .
C236 H23O 0.9800 .
C236 H23P 0.9800 .
C236 H23Q 0.9800 .
O203 P203 1.467(10) .
N11 O13 1.228(9) .
N11 O11 1.263(9) .
N11 O12 1.272(10) .
N21 O22 1.213(9) .
N21 O21 1.279(9) .
N21 O23 1.299(10) .
N31 O33 1.237(9) .
N31 O32 1.258(10) .
N31 O31 1.277(11) .
